data_7250224
loop_
_publ_author_name
'H\"ofmann, Lea'
'W\"olper, Christoph'
'Huber, Alexander'
'Siera, Hannah'
'Daniliuc, Constantin G.'
'Haberhauer, Gebhard'
'Voskuhl, Jens'

_publ_section_title
;
 Tuning carbonyl interactions in dibenzochalcogenophenes
;
_journal_issue 18
_journal_name_full CrystEngComm
_journal_page_first 2902
_journal_page_last 2909
_journal_paper_doi 10.1039/D4CE01248H
_journal_volume 27
_journal_year 2025
_chemical_formula_sum 'C19 H12 O Te'
_chemical_formula_weight 383.89
_space_group_crystal_system monoclinic
_space_group_IT_number 14
_space_group_name_Hall '-P 2ybc'
_space_group_name_H-M_alt 'P 1 21/c 1'
_atom_sites_solution_hydrogens geom
_atom_sites_solution_primary direct
_atom_sites_solution_secondary difmap
_audit_creation_method SHELXL-2017/1
_audit_update_record
;
2024-11-19 deposited with the CCDC.	2025-04-03 downloaded from the CCDC.
;
_cell_angle_alpha 90
_cell_angle_beta 110.162(3)
_cell_angle_gamma 90
_cell_formula_units_Z 8
_cell_length_a 10.6483(11)
_cell_length_b 20.468(2)
_cell_length_c 13.8551(13)
_cell_measurement_reflns_used 9040
_cell_measurement_temperature 100(2)
_cell_measurement_theta_max 36.36
_cell_measurement_theta_min 2.32
_cell_volume 2834.7(5)
_computing_cell_refinement 'BRUKER APEX3(v2019.1-0)'
_computing_data_collection 'BRUKER APEX3(v2019.1-0)'
_computing_data_reduction 'BRUKER APEX3(v2019.1-0)'
_computing_molecular_graphics 'ORTEP/PLATON (Spek)'
_computing_publication_material 'BRUKER AXS SHELXTL (c) 2008 / Vers. 2008/4'
_computing_structure_refinement 'SHELXL-2017/1 (Sheldrick, 2017)'
_computing_structure_solution 'BRUKER APEX3(v2019.1-0)'
_diffrn_ambient_temperature 100(2)
_diffrn_detector_area_resol_mean 512
_diffrn_measured_fraction_theta_full 0.998
_diffrn_measured_fraction_theta_max 0.997
_diffrn_measurement_device_type 'Bruker D8 KAPPA II (APEX II detector)'
_diffrn_measurement_method 'Data collection strategy APEX 3/Queen'
_diffrn_radiation_monochromator 'Triumph Goebel mirror'
_diffrn_radiation_type MoK\a
_diffrn_radiation_wavelength 0.71073
_diffrn_reflns_av_R_equivalents 0.0198
_diffrn_reflns_av_unetI/netI 0.0155
_diffrn_reflns_Laue_measured_fraction_full 0.998
_diffrn_reflns_Laue_measured_fraction_max 0.997
_diffrn_reflns_limit_h_max 17
_diffrn_reflns_limit_h_min -17
_diffrn_reflns_limit_k_max 34
_diffrn_reflns_limit_k_min -34
_diffrn_reflns_limit_l_max 22
_diffrn_reflns_limit_l_min -23
_diffrn_reflns_number 70437
_diffrn_reflns_point_group_measured_fraction_full 0.998
_diffrn_reflns_point_group_measured_fraction_max 0.997
_diffrn_reflns_theta_full 25.242
_diffrn_reflns_theta_max 36.377
_diffrn_reflns_theta_min 2.267
_diffrn_source 'fine-focus sealed tube'
_exptl_absorpt_coefficient_mu 2.094
_exptl_absorpt_correction_T_max 0.63
_exptl_absorpt_correction_T_min 0.52
_exptl_absorpt_correction_type numerical
_exptl_absorpt_process_details 'SADABS, Blessing, Acta Cryst 1995 A51 33-38'
_exptl_crystal_colour 'pale yellow'
_exptl_crystal_density_diffrn 1.799
_exptl_crystal_description block
_exptl_crystal_F_000 1488
_exptl_crystal_size_max 0.249
_exptl_crystal_size_mid 0.214
_exptl_crystal_size_min 0.116
_refine_diff_density_max 3.193
_refine_diff_density_min -0.681
_refine_diff_density_rms 0.103
_refine_ls_extinction_method none
_refine_ls_goodness_of_fit_ref 1.156
_refine_ls_hydrogen_treatment constr
_refine_ls_matrix_type full
_refine_ls_number_parameters 380
_refine_ls_number_reflns 13772
_refine_ls_number_restraints 0
_refine_ls_restrained_S_all 1.156
_refine_ls_R_factor_all 0.0273
_refine_ls_R_factor_gt 0.0245
_refine_ls_shift/su_max 0.006
_refine_ls_shift/su_mean 0.000
_refine_ls_structure_factor_coef Fsqd
_refine_ls_weighting_details 'w=1/[\s^2^(Fo^2^)+(0.0212P)^2^+3.2166P] where P=(Fo^2^+2Fc^2^)/3'
_refine_ls_weighting_scheme calc
_refine_ls_wR_factor_gt 0.0589
_refine_ls_wR_factor_ref 0.0600
_reflns_Friedel_coverage 0.000
_reflns_number_gt 12848
_reflns_number_total 13772
_reflns_threshold_expression 'I > 2\s(I)'
_cod_data_source_file d4ce01248h2.cif
_cod_data_source_block lh_061_5m
_cod_depositor_comments 'Adding full bibliography for 7250216--7250224.cif.'
_cod_original_sg_symbol_H-M 'P 21/c'
_cod_database_code 7250224
_shelx_shelxl_version_number 2017/1
_shelx_space_group_comment
; 
The symmetry employed for this shelxl refinement is uniquely defined 
by the following loop, which should always be used as a source of 
symmetry information in preference to the above space-group names. 
They are only intended as comments. 
;
_shelx_estimated_absorpt_t_min 0.624
_shelx_estimated_absorpt_t_max 0.793

loop_
_space_group_symop_operation_xyz
'x, y, z'
'-x, y+1/2, -z+1/2'
'-x, -y, -z'
'x, -y-1/2, z-1/2'

loop_
_atom_site_label
_atom_site_type_symbol
_atom_site_fract_x
_atom_site_fract_y
_atom_site_fract_z
_atom_site_U_iso_or_equiv
_atom_site_adp_type
_atom_site_occupancy
_atom_site_site_symmetry_order
_atom_site_calc_flag
_atom_site_refinement_flags_posn
_atom_site_refinement_flags_adp
_atom_site_refinement_flags_occupancy
_atom_site_disorder_assembly
_atom_site_disorder_group
Te1_1 Te 0.35907(2) 0.59465(2) 0.16513(2) 0.01302(2) Uani 1 1 d . . . . .
O1_1 O 0.69588(12) 0.48876(7) 0.55751(9) 0.0218(2) Uani 1 1 d . . . . .
C1_1 C 0.32007(13) 0.53116(7) 0.03975(10) 0.0134(2) Uani 1 1 d . . . . .
C2_1 C 0.23952(15) 0.54388(8) -0.06237(11) 0.0166(2) Uani 1 1 d . . . . .
H2_1 H 0.192070 0.583938 -0.080136 0.020 Uiso 1 1 calc R U . . .
C3_1 C 0.23015(15) 0.49708(8) -0.13707(11) 0.0180(2) Uani 1 1 d . . . . .
H3_1 H 0.175897 0.505209 -0.206449 0.022 Uiso 1 1 calc R U . . .
C4_1 C 0.29982(15) 0.43815(8) -0.11108(12) 0.0177(2) Uani 1 1 d . . . . .
H4_1 H 0.293129 0.406656 -0.162989 0.021 Uiso 1 1 calc R U . . .
C5_1 C 0.37854(14) 0.42528(7) -0.01024(11) 0.0152(2) Uani 1 1 d . . . . .
H5_1 H 0.425041 0.384928 0.006732 0.018 Uiso 1 1 calc R U . . .
C6_1 C 0.38996(13) 0.47158(7) 0.06699(10) 0.0125(2) Uani 1 1 d . . . . .
C7_1 C 0.47987(13) 0.51681(7) 0.24103(10) 0.0121(2) Uani 1 1 d . . . . .
C8_1 C 0.47427(13) 0.46382(6) 0.17477(10) 0.01158(19) Uani 1 1 d . . . . .
C9_1 C 0.55105(14) 0.40813(7) 0.21532(11) 0.0132(2) Uani 1 1 d . . . . .
H9_1 H 0.545536 0.371145 0.172630 0.016 Uiso 1 1 calc R U . . .
C10_1 C 0.63500(14) 0.40662(7) 0.31729(11) 0.0135(2) Uani 1 1 d . . . . .
H10_1 H 0.688992 0.369262 0.343339 0.016 Uiso 1 1 calc R U . . .
C11_1 C 0.64052(13) 0.46024(7) 0.38234(10) 0.0131(2) Uani 1 1 d . . . . .
C12_1 C 0.55996(13) 0.51473(7) 0.34451(10) 0.0134(2) Uani 1 1 d . . . . .
H12_1 H 0.559672 0.550085 0.388854 0.016 Uiso 1 1 calc R U . . .
C13_1 C 0.72944(14) 0.46054(7) 0.49204(10) 0.0137(2) Uani 1 1 d . . . . .
C14_1 C 0.86329(14) 0.42820(7) 0.52253(10) 0.0129(2) Uani 1 1 d . . . . .
C15_1 C 0.92250(15) 0.40704(7) 0.62401(11) 0.0156(2) Uani 1 1 d . . . . .
H15_1 H 0.874312 0.409840 0.670194 0.019 Uiso 1 1 calc R U . . .
C16_1 C 1.05194(15) 0.38183(8) 0.65774(12) 0.0187(3) Uani 1 1 d . . . . .
H16_1 H 1.091035 0.366486 0.726335 0.022 Uiso 1 1 calc R U . . .
C17_1 C 1.12406(15) 0.37913(8) 0.59092(12) 0.0192(3) Uani 1 1 d . . . . .
H17_1 H 1.213620 0.363596 0.614699 0.023 Uiso 1 1 calc R U . . .
C18_1 C 1.06474(16) 0.39922(9) 0.48913(13) 0.0205(3) Uani 1 1 d . . . . .
H18_1 H 1.113181 0.396359 0.443119 0.025 Uiso 1 1 calc R U . . .
C19_1 C 0.93485(15) 0.42344(8) 0.45484(11) 0.0165(2) Uani 1 1 d . . . . .
H19_1 H 0.894466 0.436804 0.385301 0.020 Uiso 1 1 calc R U . . .
Te1_2 Te 0.14855(2) 0.44117(2) 0.22444(2) 0.01177(2) Uani 1 1 d . . . . .
O1_2 O 0.47072(11) 0.33301(5) 0.61160(8) 0.01482(17) Uani 1 1 d . . . . .
C1_2 C 0.12042(13) 0.38146(7) 0.09627(10) 0.0125(2) Uani 1 1 d . . . . .
C2_2 C 0.03579(14) 0.39395(8) -0.00458(10) 0.0150(2) Uani 1 1 d . . . . .
H2_2 H -0.018693 0.431973 -0.019786 0.018 Uiso 1 1 calc R U . . .
C3_2 C 0.03222(15) 0.35021(8) -0.08219(11) 0.0178(2) Uani 1 1 d . . . . .
H3_2 H -0.026244 0.357999 -0.150500 0.021 Uiso 1 1 calc R U . . .
C4_2 C 0.11415(15) 0.29476(8) -0.06044(11) 0.0173(2) Uani 1 1 d . . . . .
H4_2 H 0.112257 0.265616 -0.114290 0.021 Uiso 1 1 calc R U . . .
C5_2 C 0.19821(14) 0.28210(7) 0.03944(10) 0.0145(2) Uani 1 1 d . . . . .
H5_2 H 0.253985 0.244525 0.053552 0.017 Uiso 1 1 calc R U . . .
C6_2 C 0.20100(13) 0.32475(7) 0.11971(10) 0.0118(2) Uani 1 1 d . . . . .
C7_2 C 0.27928(12) 0.36570(6) 0.29664(10) 0.01090(19) Uani 1 1 d . . . . .
C8_2 C 0.28319(12) 0.31519(7) 0.22791(10) 0.01108(19) Uani 1 1 d . . . . .
C9_2 C 0.36345(13) 0.26026(7) 0.26775(10) 0.0126(2) Uani 1 1 d . . . . .
H9_2 H 0.365581 0.225371 0.223127 0.015 Uiso 1 1 calc R U . . .
C10_2 C 0.43973(13) 0.25633(7) 0.37156(10) 0.0128(2) Uani 1 1 d . . . . .
H10_2 H 0.493185 0.218783 0.397459 0.015 Uiso 1 1 calc R U . . .
C11_2 C 0.43808(13) 0.30784(6) 0.43858(10) 0.01093(19) Uani 1 1 d . . . . .
C12_2 C 0.35639(13) 0.36215(6) 0.40087(10) 0.01142(19) Uani 1 1 d . . . . .
H12_2 H 0.353345 0.396548 0.446045 0.014 Uiso 1 1 calc R U . . .
C13_2 C 0.51552(13) 0.30574(6) 0.55084(10) 0.01109(19) Uani 1 1 d . . . . .
C14_2 C 0.64782(13) 0.27194(6) 0.59154(10) 0.01114(19) Uani 1 1 d . . . . .
C15_2 C 0.69380(13) 0.25266(7) 0.69507(10) 0.0135(2) Uani 1 1 d . . . . .
H15_2 H 0.638220 0.258304 0.735338 0.016 Uiso 1 1 calc R U . . .
C16_2 C 0.82027(14) 0.22534(7) 0.73899(11) 0.0164(2) Uani 1 1 d . . . . .
H16_2 H 0.850640 0.211944 0.808920 0.020 Uiso 1 1 calc R U . . .
C17_2 C 0.90281(14) 0.21760(8) 0.68011(12) 0.0175(2) Uani 1 1 d . . . . .
H17_2 H 0.989582 0.199316 0.710370 0.021 Uiso 1 1 calc R U . . .
C18_2 C 0.85831(14) 0.23654(8) 0.57758(12) 0.0172(2) Uani 1 1 d . . . . .
H18_2 H 0.914623 0.231230 0.537823 0.021 Uiso 1 1 calc R U . . .
C19_2 C 0.73057(14) 0.26343(7) 0.53289(11) 0.0143(2) Uani 1 1 d . . . . .
H19_2 H 0.699864 0.275958 0.462562 0.017 Uiso 1 1 calc R U . . .

loop_
_atom_site_aniso_label
_atom_site_aniso_U_11
_atom_site_aniso_U_22
_atom_site_aniso_U_33
_atom_site_aniso_U_23
_atom_site_aniso_U_13
_atom_site_aniso_U_12
Te1_1 0.01222(4) 0.01051(4) 0.01545(4) 0.00124(3) 0.00363(3) 0.00199(3)
O1_1 0.0199(5) 0.0309(6) 0.0143(4) -0.0043(4) 0.0055(4) 0.0089(4)
C1_1 0.0114(5) 0.0145(5) 0.0140(5) 0.0011(4) 0.0040(4) 0.0003(4)
C2_1 0.0144(5) 0.0198(6) 0.0149(5) 0.0038(5) 0.0041(4) 0.0019(5)
C3_1 0.0144(5) 0.0250(7) 0.0132(5) 0.0018(5) 0.0030(4) -0.0003(5)
C4_1 0.0142(5) 0.0230(7) 0.0154(6) -0.0022(5) 0.0045(4) -0.0018(5)
C5_1 0.0125(5) 0.0171(6) 0.0155(5) -0.0016(4) 0.0043(4) -0.0008(4)
C6_1 0.0106(5) 0.0139(5) 0.0132(5) 0.0006(4) 0.0041(4) -0.0003(4)
C7_1 0.0106(5) 0.0112(5) 0.0139(5) 0.0001(4) 0.0034(4) 0.0010(4)
C8_1 0.0099(5) 0.0118(5) 0.0129(5) 0.0000(4) 0.0038(4) 0.0004(4)
C9_1 0.0134(5) 0.0110(5) 0.0148(5) -0.0006(4) 0.0042(4) 0.0013(4)
C10_1 0.0127(5) 0.0119(5) 0.0151(5) 0.0006(4) 0.0039(4) 0.0024(4)
C11_1 0.0122(5) 0.0128(5) 0.0133(5) 0.0005(4) 0.0033(4) 0.0024(4)
C12_1 0.0124(5) 0.0129(5) 0.0137(5) -0.0005(4) 0.0031(4) 0.0022(4)
C13_1 0.0137(5) 0.0136(5) 0.0130(5) 0.0006(4) 0.0034(4) 0.0022(4)
C14_1 0.0125(5) 0.0125(5) 0.0127(5) -0.0001(4) 0.0032(4) 0.0015(4)
C15_1 0.0156(5) 0.0178(6) 0.0119(5) 0.0003(4) 0.0027(4) 0.0017(4)
C16_1 0.0162(6) 0.0205(6) 0.0151(6) 0.0004(5) -0.0002(4) 0.0026(5)
C17_1 0.0133(5) 0.0203(6) 0.0212(6) -0.0013(5) 0.0023(5) 0.0029(5)
C18_1 0.0153(6) 0.0260(7) 0.0211(6) 0.0005(5) 0.0074(5) 0.0017(5)
C19_1 0.0150(5) 0.0201(6) 0.0147(5) 0.0027(5) 0.0054(4) 0.0022(5)
Te1_2 0.01088(3) 0.01179(4) 0.01218(3) 0.00108(3) 0.00339(3) 0.00231(3)
O1_2 0.0159(4) 0.0166(4) 0.0130(4) -0.0001(3) 0.0062(3) 0.0042(3)
C1_2 0.0111(5) 0.0152(5) 0.0110(5) 0.0015(4) 0.0037(4) 0.0002(4)
C2_2 0.0124(5) 0.0201(6) 0.0118(5) 0.0031(4) 0.0031(4) 0.0009(4)
C3_2 0.0153(6) 0.0259(7) 0.0109(5) 0.0012(5) 0.0030(4) -0.0001(5)
C4_2 0.0162(6) 0.0239(7) 0.0113(5) -0.0026(5) 0.0042(4) -0.0017(5)
C5_2 0.0133(5) 0.0181(6) 0.0119(5) -0.0020(4) 0.0040(4) -0.0008(4)
C6_2 0.0102(5) 0.0144(5) 0.0107(5) -0.0006(4) 0.0034(4) -0.0007(4)
C7_2 0.0093(4) 0.0116(5) 0.0115(5) 0.0001(4) 0.0032(4) 0.0008(4)
C8_2 0.0091(4) 0.0130(5) 0.0109(5) -0.0007(4) 0.0031(4) -0.0003(4)
C9_2 0.0129(5) 0.0121(5) 0.0124(5) -0.0018(4) 0.0038(4) 0.0011(4)
C10_2 0.0119(5) 0.0117(5) 0.0137(5) -0.0012(4) 0.0028(4) 0.0028(4)
C11_2 0.0101(4) 0.0117(5) 0.0104(5) -0.0003(4) 0.0028(4) 0.0013(4)
C12_2 0.0107(5) 0.0121(5) 0.0111(5) -0.0009(4) 0.0034(4) 0.0013(4)
C13_2 0.0107(5) 0.0108(5) 0.0117(5) 0.0003(4) 0.0038(4) 0.0007(4)
C14_2 0.0098(4) 0.0109(5) 0.0120(5) 0.0002(4) 0.0028(4) 0.0006(4)
C15_2 0.0122(5) 0.0147(5) 0.0128(5) 0.0012(4) 0.0032(4) 0.0007(4)
C16_2 0.0136(5) 0.0173(6) 0.0150(5) 0.0021(4) 0.0009(4) 0.0017(4)
C17_2 0.0117(5) 0.0177(6) 0.0206(6) -0.0008(5) 0.0023(4) 0.0026(4)
C18_2 0.0129(5) 0.0200(6) 0.0194(6) -0.0014(5) 0.0065(5) 0.0016(5)
C19_2 0.0124(5) 0.0166(6) 0.0144(5) -0.0001(4) 0.0052(4) 0.0013(4)

loop_
_atom_type_symbol
_atom_type_description
_atom_type_scat_dispersion_real
_atom_type_scat_dispersion_imag
_atom_type_scat_source
C C 0.0033 0.0016 'International Tables Vol C Tables 4.2.6.8 and 6.1.1.4'
H H 0.0000 0.0000 'International Tables Vol C Tables 4.2.6.8 and 6.1.1.4'
O O 0.0106 0.0060 'International Tables Vol C Tables 4.2.6.8 and 6.1.1.4'
Te Te -0.5308 1.6751 'International Tables Vol C Tables 4.2.6.8 and 6.1.1.4'

loop_
_geom_angle_atom_site_label_1
_geom_angle_atom_site_label_2
_geom_angle_atom_site_label_3
_geom_angle
_geom_angle_site_symmetry_1
_geom_angle_site_symmetry_3
_geom_angle_publ_flag
C7_1 Te1_1 C1_1 81.71(5) . . ?
C2_1 C1_1 C6_1 120.86(13) . . ?
C2_1 C1_1 Te1_1 126.81(11) . . ?
C6_1 C1_1 Te1_1 112.29(9) . . ?
C3_1 C2_1 C1_1 119.05(14) . . ?
C2_1 C3_1 C4_1 120.55(14) . . ?
C5_1 C4_1 C3_1 120.50(14) . . ?
C4_1 C5_1 C6_1 120.29(14) . . ?
C5_1 C6_1 C1_1 118.75(12) . . ?
C5_1 C6_1 C8_1 124.54(13) . . ?
C1_1 C6_1 C8_1 116.66(12) . . ?
C12_1 C7_1 C8_1 121.35(12) . . ?
C12_1 C7_1 Te1_1 126.40(10) . . ?
C8_1 C7_1 Te1_1 112.25(9) . . ?
C9_1 C8_1 C7_1 118.48(12) . . ?
C9_1 C8_1 C6_1 124.43(12) . . ?
C7_1 C8_1 C6_1 117.08(12) . . ?
C10_1 C9_1 C8_1 120.53(12) . . ?
C9_1 C10_1 C11_1 120.28(12) . . ?
C12_1 C11_1 C10_1 119.88(12) . . ?
C12_1 C11_1 C13_1 118.23(12) . . ?
C10_1 C11_1 C13_1 121.89(12) . . ?
C7_1 C12_1 C11_1 119.36(12) . . ?
O1_1 C13_1 C11_1 120.78(13) . . ?
O1_1 C13_1 C14_1 119.44(12) . . ?
C11_1 C13_1 C14_1 119.74(12) . . ?
C15_1 C14_1 C19_1 119.43(13) . . ?
C15_1 C14_1 C13_1 118.53(12) . . ?
C19_1 C14_1 C13_1 121.83(12) . . ?
C16_1 C15_1 C14_1 120.25(14) . . ?
C15_1 C16_1 C17_1 120.01(14) . . ?
C16_1 C17_1 C18_1 119.96(14) . . ?
C19_1 C18_1 C17_1 120.10(15) . . ?
C18_1 C19_1 C14_1 120.19(14) . . ?
C7_2 Te1_2 C1_2 81.44(5) . . ?
C2_2 C1_2 C6_2 120.67(13) . . ?
C2_2 C1_2 Te1_2 126.53(11) . . ?
C6_2 C1_2 Te1_2 112.77(9) . . ?
C3_2 C2_2 C1_2 119.40(14) . . ?
C2_2 C3_2 C4_2 120.47(13) . . ?
C5_2 C4_2 C3_2 120.37(14) . . ?
C4_2 C5_2 C6_2 120.19(14) . . ?
C5_2 C6_2 C1_2 118.85(12) . . ?
C5_2 C6_2 C8_2 124.66(12) . . ?
C1_2 C6_2 C8_2 116.49(12) . . ?
C12_2 C7_2 C8_2 120.97(12) . . ?
C12_2 C7_2 Te1_2 126.25(10) . . ?
C8_2 C7_2 Te1_2 112.77(9) . . ?
C9_2 C8_2 C7_2 118.36(11) . . ?
C9_2 C8_2 C6_2 125.22(12) . . ?
C7_2 C8_2 C6_2 116.41(12) . . ?
C10_2 C9_2 C8_2 120.84(12) . . ?
C9_2 C10_2 C11_2 120.22(12) . . ?
C12_2 C11_2 C10_2 119.77(12) . . ?
C12_2 C11_2 C13_2 117.57(11) . . ?
C10_2 C11_2 C13_2 122.59(12) . . ?
C7_2 C12_2 C11_2 119.79(12) . . ?
O1_2 C13_2 C11_2 119.62(12) . . ?
O1_2 C13_2 C14_2 119.17(12) . . ?
C11_2 C13_2 C14_2 121.21(11) . . ?
C19_2 C14_2 C15_2 119.38(12) . . ?
C19_2 C14_2 C13_2 122.58(12) . . ?
C15_2 C14_2 C13_2 117.86(12) . . ?
C16_2 C15_2 C14_2 120.32(13) . . ?
C15_2 C16_2 C17_2 119.93(13) . . ?
C18_2 C17_2 C16_2 120.22(13) . . ?
C17_2 C18_2 C19_2 119.97(13) . . ?
C18_2 C19_2 C14_2 120.17(13) . . ?

loop_
_geom_bond_atom_site_label_1
_geom_bond_atom_site_label_2
_geom_bond_distance
_geom_bond_site_symmetry_2
_geom_bond_publ_flag
Te1_1 C7_1 2.0896(13) . ?
Te1_1 C1_1 2.0933(14) . ?
O1_1 C13_1 1.2279(17) . ?
C1_1 C2_1 1.403(2) . ?
C1_1 C6_1 1.4106(19) . ?
C2_1 C3_1 1.388(2) . ?
C3_1 C4_1 1.397(2) . ?
C4_1 C5_1 1.384(2) . ?
C5_1 C6_1 1.403(2) . ?
C6_1 C8_1 1.4619(19) . ?
C7_1 C12_1 1.3935(19) . ?
C7_1 C8_1 1.4088(19) . ?
C8_1 C9_1 1.4024(19) . ?
C9_1 C10_1 1.3877(19) . ?
C10_1 C11_1 1.4084(19) . ?
C11_1 C12_1 1.3944(19) . ?
C11_1 C13_1 1.4882(19) . ?
C13_1 C14_1 1.4944(19) . ?
C14_1 C15_1 1.3967(19) . ?
C14_1 C19_1 1.401(2) . ?
C15_1 C16_1 1.393(2) . ?
C16_1 C17_1 1.393(2) . ?
C17_1 C18_1 1.394(2) . ?
C18_1 C19_1 1.390(2) . ?
Te1_2 C7_2 2.0891(13) . ?
Te1_2 C1_2 2.0905(14) . ?
O1_2 C13_2 1.2347(16) . ?
C1_2 C2_2 1.4006(19) . ?
C1_2 C6_2 1.4131(19) . ?
C2_2 C3_2 1.390(2) . ?
C3_2 C4_2 1.400(2) . ?
C4_2 C5_2 1.389(2) . ?
C5_2 C6_2 1.4061(19) . ?
C6_2 C8_2 1.4653(18) . ?
C7_2 C12_2 1.3957(18) . ?
C7_2 C8_2 1.4158(18) . ?
C8_2 C9_2 1.4050(19) . ?
C9_2 C10_2 1.3891(19) . ?
C10_2 C11_2 1.4091(18) . ?
C11_2 C12_2 1.3971(18) . ?
C11_2 C13_2 1.4888(18) . ?
C13_2 C14_2 1.4946(18) . ?
C14_2 C19_2 1.4002(19) . ?
C14_2 C15_2 1.4032(19) . ?
C15_2 C16_2 1.3898(19) . ?
C16_2 C17_2 1.399(2) . ?
C17_2 C18_2 1.389(2) . ?
C18_2 C19_2 1.399(2) . ?
